data_1560963
loop_
_publ_author_name
'Cramer, Alisha J.'
'Cole, Jacqueline M.'

_publ_section_title
;
 Host-guest prospects of neodymium and gadolinium ultraphosphate
 frameworks for nuclear waste storage: Multi-temperature topological
 analysis of nanoporous cages in RP5O14
;
_journal_name_full 'Journal of Solid State Chemistry'
_journal_page_first 250
_journal_page_last 257
_journal_paper_doi 10.1016/j.jssc.2018.07.020
_journal_volume 266
_journal_year 2018
_chemical_formula_sum 'Nd O14 P5'
_chemical_formula_weight 523.09
_space_group_IT_number 14
_space_group_name_Hall '-P 2ybc'
_space_group_name_H-M_alt 'P 1 21/c 1'
_symmetry_cell_setting monoclinic
_symmetry_space_group_name_H-M 'P 1 21/c 1'
_atom_sites_solution_hydrogens none
_atom_sites_solution_primary direct
_atom_sites_solution_secondary difmap
_audit_creation_method SHELXL-97
_cell_angle_alpha 90.00
_cell_angle_beta 90.341(8)
_cell_angle_gamma 90.00
_cell_formula_units_Z 4
_cell_length_a 8.7760(15)
_cell_length_b 9.0006(12)
_cell_length_c 13.0387(18)
_cell_measurement_reflns_used 512
_cell_measurement_temperature 350(2)
_cell_measurement_theta_max 28.28
_cell_measurement_theta_min 2.0
_cell_volume 1029.9(3)
_computing_cell_refinement
;
Rigaku CrystalClear-SM Expert 2.0
;
_computing_data_collection 'Rigaku CrystalClear-SM Expert 2.0'
_computing_data_reduction
;
Rigaku CrystalClear-SM Expert 2.0
;
_computing_molecular_graphics
;
SHELXTL-PLUS (Sheldrick, 1995)
;
_computing_publication_material 'SHELXL-97 (Sheldrick, 1997)'
_computing_structure_refinement 'SHELXL-97 (Sheldrick, 1997)'
_computing_structure_solution 'SHELXS-97 (Sheldrick, 1990)'
_diffrn_ambient_temperature 350(2)
_diffrn_measured_fraction_theta_full 0.911
_diffrn_measured_fraction_theta_max 0.911
_diffrn_measurement_device_type 'Rigaku Saturn 724+ CCD'
_diffrn_measurement_method '\w scans'
_diffrn_radiation_monochromator graphite
_diffrn_radiation_source 'fine-focus sealed tube'
_diffrn_radiation_type MoK\a
_diffrn_radiation_wavelength 0.71073
_diffrn_reflns_av_R_equivalents 0.0932
_diffrn_reflns_av_sigmaI/netI 0.0610
_diffrn_reflns_limit_h_max 8
_diffrn_reflns_limit_h_min -11
_diffrn_reflns_limit_k_max 12
_diffrn_reflns_limit_k_min -11
_diffrn_reflns_limit_l_max 14
_diffrn_reflns_limit_l_min -17
_diffrn_reflns_number 3810
_diffrn_reflns_theta_full 28.28
_diffrn_reflns_theta_max 28.28
_diffrn_reflns_theta_min 1.56
_diffrn_standards_decay_% 0
_diffrn_standards_interval_count 0
_diffrn_standards_interval_time 0
_diffrn_standards_number 0
_exptl_absorpt_coefficient_mu 5.905
_exptl_absorpt_correction_T_max 0.743
_exptl_absorpt_correction_T_min 0.317
_exptl_absorpt_correction_type empirical
_exptl_absorpt_process_details
;
T. Higashi, ABSCOR, empirical absorption correction
;
_exptl_crystal_colour purple
_exptl_crystal_density_diffrn 3.374
_exptl_crystal_density_method 'not measured'
_exptl_crystal_description plate
_exptl_crystal_F_000 988
_exptl_crystal_size_max 0.2
_exptl_crystal_size_mid 0.2
_exptl_crystal_size_min 0.05
_refine_diff_density_max 4.176
_refine_diff_density_min -4.028
_refine_diff_density_rms 0.451
_refine_ls_extinction_coef 0.0160(15)
_refine_ls_extinction_expression Fc^*^=kFc[1+0.001xFc^2^\l^3^/sin(2\q)]^-1/4^
_refine_ls_extinction_method SHELXL
_refine_ls_goodness_of_fit_ref 1.103
_refine_ls_hydrogen_treatment none
_refine_ls_matrix_type full
_refine_ls_number_parameters 183
_refine_ls_number_reflns 2323
_refine_ls_number_restraints 0
_refine_ls_restrained_S_all 1.103
_refine_ls_R_factor_all 0.0563
_refine_ls_R_factor_gt 0.0557
_refine_ls_shift/su_max 0.000
_refine_ls_shift/su_mean 0.000
_refine_ls_structure_factor_coef Fsqd
_refine_ls_weighting_details 'calc w=1/[\s^2^(Fo^2^)+(0.1042P)^2^+1.7615P] where P=(Fo^2^+2Fc^2^)/3'
_refine_ls_weighting_scheme calc
_refine_ls_wR_factor_gt 0.1437
_refine_ls_wR_factor_ref 0.1445
_reflns_number_gt 2285
_reflns_number_total 2323
_reflns_threshold_expression >2sigma(I)
_cod_data_source_file nd_013_350_e1.cif
_cod_data_source_block nd_013_350_e1
_cod_original_sg_symbol_H-M P2(1)/c
_cod_database_code 1560963

loop_
_symmetry_equiv_pos_as_xyz
'x, y, z'
'-x, y+1/2, -z+1/2'
'-x, -y, -z'
'x, -y-1/2, z-1/2'

loop_
_atom_site_label
_atom_site_type_symbol
_atom_site_fract_x
_atom_site_fract_y
_atom_site_fract_z
_atom_site_U_iso_or_equiv
_atom_site_adp_type
_atom_site_occupancy
_atom_site_symmetry_multiplicity
_atom_site_calc_flag
_atom_site_refinement_flags
_atom_site_disorder_assembly
_atom_site_disorder_group
Nd1 Nd 0.27697(3) 0.19002(3) 0.49904(2) 0.0105(2) Uani 1 1 d . . .
P1 P 0.77120(18) 0.44874(15) 0.33624(10) 0.0111(3) Uani 1 1 d . . .
P2 P 0.75688(16) 0.45166(16) 0.66459(10) 0.0108(3) Uani 1 1 d . . .
P3 P 0.99511(16) 0.50207(15) 0.82544(10) 0.0110(3) Uani 1 1 d . . .
P4 P 0.68640(17) 0.24606(15) 0.49977(10) 0.0114(3) Uani 1 1 d . . .
P5 P 0.49423(17) 0.50430(16) 0.79535(10) 0.0118(3) Uani 1 1 d . . .
O1 O 0.7797(6) 0.3098(4) 0.5982(4) 0.0140(9) Uani 1 1 d . . .
O2 O 0.7906(6) 0.3143(4) 0.4093(4) 0.0161(10) Uani 1 1 d . . .
O3 O 0.5323(5) 0.3138(4) 0.4953(3) 0.0168(9) Uani 1 1 d . . .
O4 O 0.2905(6) -0.0850(6) 0.5012(3) 0.0223(10) Uani 1 1 d . . .
O5 O 0.2212(6) 0.4071(5) 0.3886(4) 0.0224(9) Uani 1 1 d . . .
O6 O 0.2291(6) 0.4055(5) 0.6153(3) 0.0222(9) Uani 1 1 d . . .
O7 O 0.5957(5) 0.4248(5) 0.7099(4) 0.0230(10) Uani 1 1 d . . .
O8 O 0.3759(5) 0.5951(5) 0.7243(3) 0.0203(9) Uani 1 1 d . . .
O9 O 0.0825(5) 0.1159(5) 0.3768(3) 0.0187(8) Uani 1 1 d . . .
O10 O 0.9032(5) 0.4173(5) 0.2602(3) 0.0191(9) Uani 1 1 d . . .
O11 O 0.4132(5) 0.1156(5) 0.3487(3) 0.0209(9) Uani 1 1 d . . .
O12 O 0.4148(5) 0.1179(5) 0.6511(3) 0.0212(9) Uani 1 1 d . . .
O13 O 0.8715(5) 0.4184(5) 0.7541(3) 0.0192(8) Uani 1 1 d . . .
O14 O 0.0793(5) 0.1206(5) 0.6164(3) 0.0189(8) Uani 1 1 d . . .

loop_
_atom_site_aniso_label
_atom_site_aniso_U_11
_atom_site_aniso_U_22
_atom_site_aniso_U_33
_atom_site_aniso_U_23
_atom_site_aniso_U_13
_atom_site_aniso_U_12
Nd1 0.0138(3) 0.0096(3) 0.0081(3) 0.00011(7) 0.00015(16) -0.00004(8)
P1 0.0155(6) 0.0099(6) 0.0079(7) 0.0001(4) 0.0001(5) -0.0002(5)
P2 0.0149(7) 0.0112(6) 0.0062(7) -0.0009(4) 0.0000(5) 0.0001(4)
P3 0.0130(6) 0.0121(6) 0.0081(6) -0.0002(4) 0.0005(5) -0.0002(4)
P4 0.0156(6) 0.0101(7) 0.0086(6) 0.0002(4) 0.0003(5) -0.0015(5)
P5 0.0130(6) 0.0146(6) 0.0078(6) -0.0002(5) 0.0008(5) -0.0005(5)
O1 0.020(2) 0.014(2) 0.008(2) -0.0045(12) -0.0004(17) 0.0045(13)
O2 0.017(2) 0.020(2) 0.012(2) 0.0081(13) 0.0083(18) 0.0065(14)
O3 0.0169(19) 0.0182(19) 0.015(2) 0.0009(13) -0.0012(19) -0.0007(13)
O4 0.033(2) 0.015(2) 0.019(2) -0.0005(14) 0.001(2) 0.0025(17)
O5 0.027(2) 0.0155(19) 0.025(2) 0.0070(18) -0.0029(19) -0.0035(18)
O6 0.028(2) 0.017(2) 0.022(2) -0.0048(17) -0.0003(18) 0.0033(19)
O7 0.018(2) 0.028(2) 0.023(2) -0.0123(18) 0.0055(17) -0.0049(17)
O8 0.020(2) 0.0156(18) 0.025(2) 0.0036(17) -0.0072(17) -0.0014(17)
O9 0.0190(19) 0.0178(19) 0.019(2) -0.0033(15) -0.0089(16) -0.0022(16)
O10 0.025(2) 0.0141(19) 0.019(2) 0.0008(15) 0.0114(17) -0.0009(16)
O11 0.025(2) 0.020(2) 0.017(2) -0.0034(16) 0.0054(17) 0.0028(17)
O12 0.026(2) 0.023(2) 0.0148(19) 0.0064(16) -0.0001(16) 0.0045(17)
O13 0.025(2) 0.018(2) 0.0148(19) 0.0024(15) -0.0070(16) -0.0042(16)
O14 0.023(2) 0.018(2) 0.0160(19) 0.0028(15) 0.0089(16) -0.0031(16)

loop_
_atom_type_symbol
_atom_type_description
_atom_type_scat_dispersion_real
_atom_type_scat_dispersion_imag
_atom_type_scat_source
O O 0.0106 0.0060 'International Tables Vol C Tables 4.2.6.8 and 6.1.1.4'
P P 0.1023 0.0942 'International Tables Vol C Tables 4.2.6.8 and 6.1.1.4'
Nd Nd -0.1943 3.0179 'International Tables Vol C Tables 4.2.6.8 and 6.1.1.4'

loop_
_geom_angle_atom_site_label_1
_geom_angle_atom_site_label_2
_geom_angle_atom_site_label_3
_geom_angle
_geom_angle_site_symmetry_1
_geom_angle_site_symmetry_3
O11 Nd1 O14 144.43(16) . .
O11 Nd1 O12 110.35(15) . .
O14 Nd1 O12 76.48(16) . .
O11 Nd1 O9 74.80(16) . .
O14 Nd1 O9 80.74(15) . .
O12 Nd1 O9 144.78(17) . .
O11 Nd1 O5 80.95(15) . .
O14 Nd1 O5 115.79(16) . .
O12 Nd1 O5 142.15(16) . .
O9 Nd1 O5 72.43(15) . .
O11 Nd1 O4 72.90(14) . .
O14 Nd1 O4 76.57(15) . .
O12 Nd1 O4 72.39(14) . .
O9 Nd1 O4 76.45(15) . .
O5 Nd1 O4 143.55(14) . .
O11 Nd1 O6 143.06(16) . .
O14 Nd1 O6 72.00(15) . .
O12 Nd1 O6 78.18(15) . .
O9 Nd1 O6 119.52(15) . .
O5 Nd1 O6 72.95(18) . .
O4 Nd1 O6 140.96(14) . .
O11 Nd1 O3 69.98(15) . .
O14 Nd1 O3 141.07(15) . .
O12 Nd1 O3 71.97(15) . .
O9 Nd1 O3 137.48(15) . .
O5 Nd1 O3 79.12(15) . .
O4 Nd1 O3 113.71(15) . .
O6 Nd1 O3 79.63(15) . .
O6 P1 O2 115.9(3) 3_666 .
O6 P1 O10 116.4(3) 3_666 .
O2 P1 O10 99.8(3) . .
O6 P1 O8 116.4(3) 3_666 3_666
O2 P1 O8 101.6(3) . 3_666
O10 P1 O8 104.4(3) . 3_666
O5 P2 O7 116.0(3) 3_666 .
O5 P2 O1 115.6(3) 3_666 .
O7 P2 O1 101.8(3) . .
O5 P2 O13 115.7(3) 3_666 .
O7 P2 O13 105.6(3) . .
O1 P2 O13 100.0(3) . .
O14 P3 O9 121.6(3) 2_656 4_666
O14 P3 O10 106.4(2) 2_656 3_766
O9 P3 O10 110.6(3) 4_666 3_766
O14 P3 O13 109.8(3) 2_656 .
O9 P3 O13 105.9(2) 4_666 .
O10 P3 O13 100.6(2) 3_766 .
O4 P4 O3 122.2(3) 3_656 .
O4 P4 O2 106.9(2) 3_656 .
O3 P4 O2 109.5(2) . .
O4 P4 O1 106.7(2) 3_656 .
O3 P4 O1 109.9(2) . .
O2 P4 O1 99.1(3) . .
O11 P5 O12 123.3(3) 4_566 2_656
O11 P5 O7 105.9(3) 4_566 .
O12 P5 O7 109.8(3) 2_656 .
O11 P5 O8 109.4(3) 4_566 .
O12 P5 O8 105.5(3) 2_656 .
O7 P5 O8 100.7(3) . .
P2 O1 P4 131.6(3) . .
P1 O2 P4 133.2(3) . .
P4 O3 Nd1 129.2(2) . .
P4 O4 Nd1 174.6(3) 3_656 .
P2 O5 Nd1 159.5(3) 3_666 .
P1 O6 Nd1 164.4(3) 3_666 .
P2 O7 P5 135.0(3) . .
P1 O8 P5 133.8(3) 3_666 .
P3 O9 Nd1 149.7(3) 4_465 .
P1 O10 P3 141.3(3) . 3_766
P5 O11 Nd1 146.8(3) 4_565 .
P5 O12 Nd1 148.0(3) 2_646 .
P2 O13 P3 140.2(3) . .
P3 O14 Nd1 147.7(3) 2_646 .

loop_
_geom_bond_atom_site_label_1
_geom_bond_atom_site_label_2
_geom_bond_distance
_geom_bond_site_symmetry_2
Nd1 O11 2.398(4) .
Nd1 O14 2.402(4) .
Nd1 O12 2.405(4) .
Nd1 O9 2.422(4) .
Nd1 O5 2.474(4) .
Nd1 O4 2.478(6) .
Nd1 O6 2.498(4) .
Nd1 O3 2.503(4) .
P1 O6 1.456(5) 3_666
P1 O2 1.549(4) .
P1 O10 1.556(4) .
P1 O8 1.560(4) 3_666
P2 O5 1.462(5) 3_666
P2 O7 1.555(5) .
P2 O1 1.556(4) .
P2 O13 1.565(4) .
P3 O14 1.465(4) 2_656
P3 O9 1.469(4) 4_666
P3 O10 1.606(4) 3_766
P3 O13 1.612(4) .
P4 O4 1.464(5) 3_656
P4 O3 1.484(4) .
P4 O2 1.618(5) .
P4 O1 1.623(5) .
P5 O11 1.469(4) 4_566
P5 O12 1.471(4) 2_656
P5 O7 1.599(5) .
P5 O8 1.610(4) .
O4 P4 1.464(5) 3_656
O5 P2 1.462(5) 3_666
O6 P1 1.456(5) 3_666
O8 P1 1.560(4) 3_666
O9 P3 1.469(4) 4_465
O10 P3 1.606(4) 3_766
O11 P5 1.469(4) 4_565
O12 P5 1.471(4) 2_646
O14 P3 1.465(4) 2_646

_cod_database_fobs_code 1560963
